data_4307147
loop_
_publ_author_name
'Zhongyue Li'
'Guangshan Zhu'
'Xiaodan Guo'
'Xiaojun Zhao'
'Zhao Jin'
'Shilun Qiu'

_publ_section_title
;
Synthesis, Structure, and Luminescent and Magnetic Properties of Novel
Lanthanide Metal-Organic Frameworks with Zeolite-like Topology
;
_journal_name_full 'Inorganic Chemistry'
_journal_page_first 5174
_journal_page_last 5178
_journal_paper_doi 10.1021/ic061666i
_journal_volume 46
_journal_year 2007
_chemical_formula_sum 'C15 H19 Er N2 O9'
_chemical_formula_weight 538.58
_chemical_name_common 'Er(BTC)(DMF)2 (H2O)'
_chemical_name_systematic
; 
 ? 
;
_space_group_IT_number 15
_symmetry_cell_setting monoclinic
_symmetry_space_group_name_Hall '-C 2yc'
_symmetry_space_group_name_H-M 'C 1 2/c 1'
_atom_sites_solution_hydrogens geom
_atom_sites_solution_primary direct
_atom_sites_solution_secondary difmap
_audit_creation_method SHELXL-97
_cell_angle_alpha 90.00
_cell_angle_beta 106.979(2)
_cell_angle_gamma 90.00
_cell_formula_units_Z 8
_cell_length_a 18.4014(10)
_cell_length_b 11.6492(10)
_cell_length_c 19.6803(13)
_cell_measurement_temperature 293(2)
_cell_volume 4034.8(5)
_computing_cell_refinement 'Bruker SMART'
_computing_data_collection 'Bruker SMART'
_computing_data_reduction 'Bruker SMART'
_computing_molecular_graphics 'SHELXS-97 (Sheldrick, 1990)'
_computing_publication_material 'SHELXL-97 (Sheldrick, 1997)'
_computing_structure_refinement 'SHELXL-97 (Sheldrick, 1997)'
_computing_structure_solution 'SHELXS-97 (Sheldrick, 1990)'
_diffrn_ambient_temperature 293(2)
_diffrn_measured_fraction_theta_full 0.959
_diffrn_measured_fraction_theta_max 0.959
_diffrn_measurement_device_type 'CCD area detector'
_diffrn_measurement_method 'phi and omega scans'
_diffrn_radiation_monochromator graphite
_diffrn_radiation_source 'fine-focus sealed tube'
_diffrn_radiation_type MoK\a
_diffrn_radiation_wavelength 0.71073
_diffrn_reflns_av_R_equivalents 0.0549
_diffrn_reflns_av_sigmaI/netI 0.0579
_diffrn_reflns_limit_h_max 15
_diffrn_reflns_limit_h_min -21
_diffrn_reflns_limit_k_max 13
_diffrn_reflns_limit_k_min -13
_diffrn_reflns_limit_l_max 23
_diffrn_reflns_limit_l_min -23
_diffrn_reflns_number 9977
_diffrn_reflns_theta_full 24.99
_diffrn_reflns_theta_max 24.99
_diffrn_reflns_theta_min 2.10
_diffrn_standards_decay_% 0
_diffrn_standards_interval_count 0
_diffrn_standards_interval_time .
_diffrn_standards_number 0
_exptl_absorpt_coefficient_mu 4.207
_exptl_absorpt_correction_type none
_exptl_crystal_colour pink
_exptl_crystal_density_diffrn 1.773
_exptl_crystal_density_method 'not measured'
_exptl_crystal_description rod
_exptl_crystal_F_000 2104
_exptl_crystal_size_max 0.8
_exptl_crystal_size_mid 0.5
_exptl_crystal_size_min 0.5
_refine_diff_density_max 1.935
_refine_diff_density_min -1.667
_refine_diff_density_rms 0.198
_refine_ls_extinction_method none
_refine_ls_goodness_of_fit_ref 0.943
_refine_ls_hydrogen_treatment mixed
_refine_ls_matrix_type full
_refine_ls_number_parameters 255
_refine_ls_number_reflns 3408
_refine_ls_number_restraints 12
_refine_ls_restrained_S_all 0.944
_refine_ls_R_factor_all 0.0602
_refine_ls_R_factor_gt 0.0509
_refine_ls_shift/su_max 0.001
_refine_ls_shift/su_mean 0.000
_refine_ls_structure_factor_coef Fsqd
_refine_ls_weighting_details 'calc w=1/[\s^2^(Fo^2^)+(0.0818P)^2^+46.4113P] where P=(Fo^2^+2Fc^2^)/3'
_refine_ls_weighting_scheme calc
_refine_ls_wR_factor_gt 0.1211
_refine_ls_wR_factor_ref 0.1287
_reflns_number_gt 2976
_reflns_number_total 3408
_reflns_threshold_expression >2sigma(I)
_cod_data_source_file ic061666i-file001_4.cif
_cod_data_source_block Er(BTC)(DMF)2_(H2O)
_cod_database_code 4307147

loop_
_symmetry_equiv_pos_as_xyz
'x, y, z'
'-x, y, -z+1/2'
'x+1/2, y+1/2, z'
'-x+1/2, y+1/2, -z+1/2'
'-x, -y, -z'
'x, -y, z-1/2'
'-x+1/2, -y+1/2, -z'
'x+1/2, -y+1/2, z-1/2'

loop_
_atom_site_label
_atom_site_type_symbol
_atom_site_fract_x
_atom_site_fract_y
_atom_site_fract_z
_atom_site_U_iso_or_equiv
_atom_site_adp_type
_atom_site_occupancy
_atom_site_symmetry_multiplicity
_atom_site_calc_flag
_atom_site_refinement_flags
_atom_site_disorder_assembly
_atom_site_disorder_group
Er1 Er 0.075168(10) 0.669750(16) 1.083308(9) 0.01980(5) Uani 1 1 d . . .
O1 O 0.02580(17) 0.4455(3) 0.93398(16) 0.0383(9) Uani 1 1 d . . .
O2 O 0.11599(17) 0.5328(3) 1.01842(14) 0.0293(8) Uani 1 1 d . . .
O3 O 0.3237(2) 0.7344(3) 0.94614(17) 0.0551(11) Uani 1 1 d . . .
O4 O 0.3486(2) 0.6806(3) 0.84996(19) 0.0522(11) Uani 1 1 d . . .
O5 O 0.15570(19) 0.4492(3) 0.67056(16) 0.0432(10) Uani 1 1 d . . .
O6 O 0.06987(16) 0.3531(2) 0.70347(15) 0.0251(8) Uani 1 1 d . . .
O7 O 0.0174(2) 0.7328(4) 0.96827(18) 0.0505(12) Uani 1 1 d . . .
O8 O -0.0200(2) 0.7992(3) 1.08880(19) 0.0461(11) Uani 1 1 d . . .
O1W O 0.0000 0.0968(17) 0.2500 0.101(6) Uani 0.50 2 d SP . .
O2W O 0.0000 0.3141(14) 0.2500 0.124(7) Uani 0.50 2 d SP . .
O3W O 0.0000 0.2040(12) 0.2500 0.077(3) Uani 0.50 2 d SPU . .
O4W O 0.0000 0.0070(9) 0.2500 0.062(4) Uani 0.50 2 d SP . .
C1 C 0.0892(2) 0.4952(4) 0.9564(2) 0.0249(11) Uani 1 1 d . . .
C2 C 0.1347(2) 0.5109(4) 0.9048(2) 0.0208(10) Uani 1 1 d . . .
C3 C 0.1115(2) 0.4579(4) 0.8391(2) 0.0224(11) Uani 1 1 d . . .
H3A H 0.0685 0.4115 0.8275 0.027 Uiso 1 1 calc R . .
C4 C 0.1527(2) 0.4738(4) 0.7897(2) 0.0221(11) Uani 1 1 d . . .
C5 C 0.2161(2) 0.5425(4) 0.8081(2) 0.0277(12) Uani 1 1 d . . .
H5A H 0.2434 0.5537 0.7757 0.033 Uiso 1 1 calc R . .
C6 C 0.2402(2) 0.5958(4) 0.8741(2) 0.0251(11) Uani 1 1 d . . .
C7 C 0.1996(2) 0.5802(4) 0.9228(2) 0.0241(11) Uani 1 1 d . . .
H7A H 0.2154 0.6156 0.9671 0.029 Uiso 1 1 calc R . .
C8 C 0.3073(3) 0.6756(4) 0.8916(2) 0.0302(12) Uani 1 1 d . . .
C9 C 0.1246(2) 0.4225(4) 0.7174(2) 0.0253(12) Uani 1 1 d . . .
C10 C -0.0456(3) 0.7241(5) 0.9262(3) 0.0471(17) Uani 1 1 d . . .
H10A H -0.0662 0.6506 0.9195 0.057 Uiso 1 1 calc R . .
C11 C -0.0623(6) 0.9211(8) 0.9038(5) 0.110(4) Uani 1 1 d . . .
H11A H -0.0135 0.9228 0.9389 0.164 Uiso 1 1 calc R . .
H11B H -0.0983 0.9627 0.9211 0.164 Uiso 1 1 calc R . .
H11C H -0.0586 0.9561 0.8608 0.164 Uiso 1 1 calc R . .
C12 C -0.1642(5) 0.7845(10) 0.8430(5) 0.125(4) Uani 1 1 d . . .
H12A H -0.1747 0.7036 0.8401 0.188 Uiso 1 1 calc R . .
H12B H -0.1682 0.8138 0.7965 0.188 Uiso 1 1 calc R . .
H12C H -0.2002 0.8230 0.8619 0.188 Uiso 1 1 calc R . .
C13 C -0.0524(3) 0.8197(4) 1.1325(3) 0.0415(16) Uani 1 1 d . . .
H13A H -0.0244 0.8060 1.1794 0.050 Uiso 1 1 calc R . .
C14 C -0.1662(7) 0.8850(12) 1.0497(7) 0.144(3) Uani 1 1 d U . .
H14A H -0.1362 0.8687 1.0183 0.216 Uiso 1 1 calc R . .
H14B H -0.1801 0.9647 1.0460 0.216 Uiso 1 1 calc R . .
H14C H -0.2114 0.8387 1.0367 0.216 Uiso 1 1 calc R . .
C15 C -0.1564(4) 0.8758(7) 1.1784(4) 0.083(2) Uani 1 1 d . . .
H15A H -0.1207 0.8568 1.2233 0.125 Uiso 1 1 calc R . .
H15B H -0.2003 0.8275 1.1703 0.125 Uiso 1 1 calc R . .
H15C H -0.1713 0.9547 1.1789 0.125 Uiso 1 1 calc R . .
N1 N -0.0869(3) 0.8043(4) 0.8899(3) 0.0610(18) Uani 1 1 d . . .
N2 N -0.1218(3) 0.8588(5) 1.1233(3) 0.0606(17) Uani 1 1 d . . .

loop_
_atom_site_aniso_label
_atom_site_aniso_U_11
_atom_site_aniso_U_22
_atom_site_aniso_U_33
_atom_site_aniso_U_23
_atom_site_aniso_U_13
_atom_site_aniso_U_12
Er1 0.01936(8) 0.02703(9) 0.01386(8) -0.00070(7) 0.00619(6) -0.00859(7)
O1 0.0375(15) 0.0578(19) 0.0278(14) -0.0218(14) 0.0222(12) -0.0335(14)
O2 0.0339(15) 0.0421(18) 0.0143(12) -0.0064(12) 0.0108(11) -0.0096(13)
O3 0.0664(19) 0.074(2) 0.0384(15) -0.0366(16) 0.0357(14) -0.0474(17)
O4 0.0533(17) 0.068(2) 0.0502(18) -0.0245(17) 0.0382(14) -0.0337(16)
O5 0.0492(18) 0.064(2) 0.0202(14) -0.0084(15) 0.0155(13) -0.0256(16)
O6 0.0247(13) 0.0285(15) 0.0239(14) -0.0069(12) 0.0098(11) -0.0074(12)
O7 0.050(2) 0.072(3) 0.0255(16) 0.0145(18) 0.0050(15) 0.000(2)
O8 0.0422(18) 0.061(2) 0.0374(18) 0.0098(17) 0.0147(15) 0.0202(17)
O1W 0.097(9) 0.133(14) 0.091(9) 0.000 0.058(7) 0.000
O2W 0.154(13) 0.068(10) 0.187(16) 0.000 0.106(11) 0.000
O3W 0.094(5) 0.067(5) 0.083(5) 0.000 0.047(4) 0.000
O4W 0.111(9) 0.017(5) 0.053(6) 0.000 0.017(6) 0.000
C1 0.0243(19) 0.033(2) 0.0205(18) -0.0079(18) 0.0110(15) -0.0061(18)
C2 0.0234(17) 0.023(2) 0.0178(17) -0.0032(16) 0.0089(14) -0.0104(17)
C3 0.0208(18) 0.027(2) 0.0204(18) 0.0026(16) 0.0077(15) -0.0097(16)
C4 0.0190(18) 0.028(2) 0.0199(18) -0.0019(17) 0.0068(15) -0.0031(17)
C5 0.031(2) 0.034(2) 0.0213(19) -0.0029(18) 0.0127(16) -0.0045(19)
C6 0.0213(18) 0.034(2) 0.0242(19) 0.0028(18) 0.0134(15) 0.0013(17)
C7 0.031(2) 0.028(2) 0.0166(18) -0.0056(17) 0.0126(15) -0.0080(17)
C8 0.032(2) 0.035(2) 0.027(2) -0.0026(19) 0.0139(17) -0.0163(18)
C9 0.030(2) 0.031(2) 0.0166(18) 0.0003(17) 0.0101(16) -0.0019(18)
C10 0.052(3) 0.029(2) 0.060(3) -0.001(2) 0.016(3) -0.018(2)
C11 0.125(7) 0.106(7) 0.100(6) 0.019(6) 0.037(5) -0.002(6)
C12 0.061(5) 0.136(8) 0.137(8) 0.026(7) -0.037(5) 0.011(5)
C13 0.047(3) 0.042(3) 0.034(3) 0.003(2) 0.009(2) 0.007(2)
C14 0.129(5) 0.163(5) 0.139(5) -0.007(4) 0.038(4) 0.014(4)
C15 0.082(4) 0.089(5) 0.103(4) -0.010(4) 0.064(3) 0.002(4)
N1 0.070(3) 0.040(3) 0.059(3) 0.017(2) -0.003(3) 0.006(2)
N2 0.050(3) 0.086(4) 0.051(3) -0.005(3) 0.024(2) 0.011(3)

loop_
_atom_type_symbol
_atom_type_description
_atom_type_scat_dispersion_real
_atom_type_scat_dispersion_imag
_atom_type_scat_source
C C 0.0033 0.0016 'International Tables Vol C Tables 4.2.6.8 and 6.1.1.4'
H H 0.0000 0.0000 'International Tables Vol C Tables 4.2.6.8 and 6.1.1.4'
N N 0.0061 0.0033 'International Tables Vol C Tables 4.2.6.8 and 6.1.1.4'
O O 0.0106 0.0060 'International Tables Vol C Tables 4.2.6.8 and 6.1.1.4'
Er Er -0.2586 4.9576 'International Tables Vol C Tables 4.2.6.8 and 6.1.1.4'

loop_
_geom_angle_atom_site_label_1
_geom_angle_atom_site_label_2
_geom_angle_atom_site_label_3
_geom_angle
_geom_angle_site_symmetry_1
_geom_angle_site_symmetry_3
_geom_angle_publ_flag
O1 Er1 O2 83.73(12) 5_567 . ?
O1 Er1 O7 85.31(13) 5_567 . ?
O2 Er1 O7 78.97(13) . . ?
O1 Er1 O8 78.10(13) 5_567 . ?
O2 Er1 O8 147.45(11) . . ?
O7 Er1 O8 72.86(14) . . ?
O1 Er1 O5 94.32(12) 5_567 6_566 ?
O2 Er1 O5 76.09(11) . 6_566 ?
O7 Er1 O5 154.94(14) . 6_566 ?
O8 Er1 O5 131.64(13) . 6_566 ?
O1 Er1 O4 148.63(13) 5_567 7_567 ?
O2 Er1 O4 125.39(12) . 7_567 ?
O7 Er1 O4 109.55(14) . 7_567 ?
O8 Er1 O4 80.23(13) . 7_567 ?
O5 Er1 O4 83.41(13) 6_566 7_567 ?
O1 Er1 O3 156.59(12) 5_567 7_567 ?
O2 Er1 O3 77.60(12) . 7_567 ?
O7 Er1 O3 77.40(13) . 7_567 ?
O8 Er1 O3 110.98(14) . 7_567 ?
O5 Er1 O3 94.77(13) 6_566 7_567 ?
O4 Er1 O3 54.14(13) 7_567 7_567 ?
O1 Er1 O6 79.23(10) 5_567 6_566 ?
O2 Er1 O6 125.53(10) . 6_566 ?
O7 Er1 O6 148.63(13) . 6_566 ?
O8 Er1 O6 77.30(11) . 6_566 ?
O5 Er1 O6 54.44(11) 6_566 6_566 ?
O4 Er1 O6 74.05(12) 7_567 6_566 ?
O3 Er1 O6 123.28(10) 7_567 6_566 ?
O1 Er1 C9 86.50(12) 5_567 6_566 ?
O2 Er1 C9 101.05(12) . 6_566 ?
O7 Er1 C9 171.76(14) . 6_566 ?
O8 Er1 C9 104.51(13) . 6_566 ?
O5 Er1 C9 27.19(13) 6_566 6_566 ?
O4 Er1 C9 77.27(13) 7_567 6_566 ?
O3 Er1 C9 110.72(12) 7_567 6_566 ?
O6 Er1 C9 27.26(12) 6_566 6_566 ?
O1 Er1 C8 175.39(14) 5_567 7_567 ?
O2 Er1 C8 100.78(13) . 7_567 ?
O7 Er1 C8 94.59(14) . 7_567 ?
O8 Er1 C8 97.46(14) . 7_567 ?
O5 Er1 C8 87.72(13) 6_566 7_567 ?
O4 Er1 C8 27.55(14) 7_567 7_567 ?
O3 Er1 C8 26.66(13) 7_567 7_567 ?
O6 Er1 C8 98.70(12) 6_566 7_567 ?
C9 Er1 C8 93.50(13) 6_566 7_567 ?
C1 O1 Er1 166.3(3) . 5_567 ?
C1 O2 Er1 133.1(3) . . ?
C8 O3 Er1 93.4(3) . 7_567 ?
C8 O4 Er1 92.6(3) . 7_567 ?
C9 O5 Er1 93.7(3) . 6_565 ?
C9 O6 Er1 91.4(3) . 6_565 ?
C10 O7 Er1 135.4(4) . . ?
C13 O8 Er1 133.9(3) . . ?
O4W O1W O3W 180.000(3) . . ?
O1W O3W O2W 180.000(4) . . ?
O2 C1 O1 124.1(4) . . ?
O2 C1 C2 118.5(4) . . ?
O1 C1 C2 117.4(3) . . ?
C3 C2 C7 120.1(4) . . ?
C3 C2 C1 119.7(4) . . ?
C7 C2 C1 120.1(4) . . ?
C2 C3 C4 120.3(4) . . ?
C5 C4 C3 118.8(4) . . ?
C5 C4 C9 121.1(4) . . ?
C3 C4 C9 120.0(4) . . ?
C4 C5 C6 121.5(4) . . ?
C7 C6 C5 119.7(4) . . ?
C7 C6 C8 119.6(4) . . ?
C5 C6 C8 120.5(4) . . ?
C6 C7 C2 119.5(4) . . ?
O3 C8 O4 119.6(4) . . ?
O3 C8 C6 121.2(5) . . ?
O4 C8 C6 119.1(4) . . ?
O3 C8 Er1 60.0(3) . 7_567 ?
O4 C8 Er1 59.9(2) . 7_567 ?
C6 C8 Er1 176.4(3) . 7_567 ?
O5 C9 O6 120.5(4) . . ?
O5 C9 C4 119.7(4) . . ?
O6 C9 C4 119.8(4) . . ?
O5 C9 Er1 59.1(2) . 6_565 ?
O6 C9 Er1 61.3(2) . 6_565 ?
C4 C9 Er1 178.8(3) . 6_565 ?
O7 C10 N1 127.6(5) . . ?
O8 C13 N2 129.1(5) . . ?
C10 N1 C11 118.9(6) . . ?
C10 N1 C12 122.9(6) . . ?
C11 N1 C12 117.5(7) . . ?
C13 N2 C15 125.0(5) . . ?
C13 N2 C14 116.4(7) . . ?
C15 N2 C14 118.6(7) . . ?

loop_
_geom_bond_atom_site_label_1
_geom_bond_atom_site_label_2
_geom_bond_distance
_geom_bond_site_symmetry_2
_geom_bond_publ_flag
Er1 O1 2.236(3) 5_567 ?
Er1 O2 2.302(3) . ?
Er1 O7 2.321(3) . ?
Er1 O8 2.338(4) . ?
Er1 O5 2.362(3) 6_566 ?
Er1 O4 2.378(4) 7_567 ?
Er1 O3 2.382(4) 7_567 ?
Er1 O6 2.410(3) 6_566 ?
Er1 C9 2.746(4) 6_566 ?
Er1 C8 2.747(5) 7_567 ?
O1 C1 1.262(5) . ?
O1 Er1 2.236(3) 5_567 ?
O2 C1 1.254(5) . ?
O3 C8 1.235(6) . ?
O3 Er1 2.382(4) 7_567 ?
O4 C8 1.272(7) . ?
O4 Er1 2.378(4) 7_567 ?
O5 C9 1.257(6) . ?
O5 Er1 2.362(3) 6_565 ?
O6 C9 1.258(5) . ?
O6 Er1 2.410(3) 6_565 ?
O7 C10 1.217(6) . ?
O8 C13 1.205(7) . ?
O1W O4W 1.05(2) . ?
O1W O3W 1.25(2) . ?
O2W O3W 1.28(2) . ?
C1 C2 1.503(6) . ?
C2 C3 1.383(6) . ?
C2 C7 1.399(6) . ?
C3 C4 1.410(6) . ?
C4 C5 1.373(6) . ?
C4 C9 1.490(6) . ?
C5 C6 1.390(6) . ?
C6 C7 1.390(7) . ?
C6 C8 1.502(6) . ?
C8 Er1 2.747(5) 7_567 ?
C9 Er1 2.746(4) 6_565 ?
C10 N1 1.281(7) . ?
C11 N1 1.436(11) . ?
C12 N1 1.471(9) . ?
C13 N2 1.319(8) . ?
C14 N2 1.473(13) . ?
C15 N2 1.422(10) . ?
